data_7008832
loop_
_publ_author_name
'Hill, Nicholas J.'
'Findlater, Michael'
'Cowley, Alan H.'

_publ_section_title
;
 Synthetic and structural chemistry of amidinate-substituted boron
 halides.
;
_journal_issue 19
_journal_name_full 'Dalton transactions (Cambridge, England : 2003)'
_journal_page_first 3229
_journal_page_last 3234
_journal_paper_doi 10.1039/b509392a
_journal_year 2005
_chemical_formula_moiety 'C13 H23 B Cl2 N2 Si2'
_chemical_formula_sum 'C13 H23 B Cl2 N2 Si2'
_chemical_formula_weight 345.22
_chemical_name_systematic
;
?
;
_space_group_IT_number 15
_symmetry_cell_setting monoclinic
_symmetry_space_group_name_Hall '-C 2yc'
_symmetry_space_group_name_H-M 'C 1 2/c 1'
_atom_sites_solution_hydrogens geom
_atom_sites_solution_primary direct
_atom_sites_solution_secondary difmap
_audit_creation_method
;
manual editing of the .cif file
created by SHELXTL Ver. 6.10
;
_cell_angle_alpha 90
_cell_angle_beta 114.477(5)
_cell_angle_gamma 90
_cell_formula_units_Z 4
_cell_length_a 15.026(5)
_cell_length_b 10.799(5)
_cell_length_c 12.711(5)
_cell_measurement_temperature 153(2)
_cell_volume 1877.2(13)
_computing_cell_refinement Denzo
_computing_data_collection 'Nonius Collect'
_computing_data_reduction Scalepack
_computing_molecular_graphics 'SHELXL-97 (Sheldrick, 1997)'
_computing_publication_material 'SHELXL-97 (Sheldrick, 1997)'
_computing_structure_refinement 'SHELXL-97 (Sheldrick, 1997)'
_computing_structure_solution 'SHELXL-97 (Sheldrick, 1997)'
_diffrn_ambient_temperature 153(2)
_diffrn_measured_fraction_theta_full 0.994
_diffrn_measured_fraction_theta_max 0.994
_diffrn_measurement_device_type 'Nonius Kappa CCD'
_diffrn_measurement_method \w-scan
_diffrn_radiation_monochromator graphite
_diffrn_radiation_source 'fine-focus sealed tube'
_diffrn_radiation_type MoK\a
_diffrn_radiation_wavelength 0.71069
_diffrn_reflns_av_R_equivalents 0.0505
_diffrn_reflns_av_sigmaI/netI 0.1340
_diffrn_reflns_limit_h_max 19
_diffrn_reflns_limit_h_min -19
_diffrn_reflns_limit_k_max 12
_diffrn_reflns_limit_k_min -14
_diffrn_reflns_limit_l_max 16
_diffrn_reflns_limit_l_min -16
_diffrn_reflns_number 3390
_diffrn_reflns_theta_full 27.47
_diffrn_reflns_theta_max 27.47
_diffrn_reflns_theta_min 2.59
_exptl_absorpt_coefficient_mu 0.466
_exptl_absorpt_correction_T_max 0.9126
_exptl_absorpt_correction_T_min 0.9126
_exptl_absorpt_correction_type none
_exptl_crystal_colour colorless
_exptl_crystal_density_diffrn 1.222
_exptl_crystal_density_method 'not measured'
_exptl_crystal_description block
_exptl_crystal_F_000 728
_exptl_crystal_size_max 0.20
_exptl_crystal_size_mid 0.20
_exptl_crystal_size_min 0.20
_refine_diff_density_max 0.462
_refine_diff_density_min -0.325
_refine_diff_density_rms 0.083
_refine_ls_extinction_method none
_refine_ls_goodness_of_fit_ref 0.929
_refine_ls_hydrogen_treatment constr
_refine_ls_matrix_type full
_refine_ls_number_parameters 93
_refine_ls_number_reflns 2140
_refine_ls_number_restraints 0
_refine_ls_restrained_S_all 0.929
_refine_ls_R_factor_all 0.1621
_refine_ls_R_factor_gt 0.0544
_refine_ls_shift/su_max 0.000
_refine_ls_shift/su_mean 0.000
_refine_ls_structure_factor_coef Fsqd
_refine_ls_weighting_details 'calc w=1/[\s^2^(Fo^2^)+(0.0743P)^2^+0.0000P] where P=(Fo^2^+2Fc^2^)/3'
_refine_ls_weighting_scheme calc
_refine_ls_wR_factor_gt 0.1181
_refine_ls_wR_factor_ref 0.1546
_reflns_number_gt 1006
_reflns_number_total 2140
_reflns_threshold_expression >2sigma(I)
_cod_data_source_file b509392a.txt
_cod_data_source_block nhnh022
_cod_original_sg_symbol_H-M C2/c
_cod_database_code 7008832

loop_
_symmetry_equiv_pos_as_xyz
'x, y, z'
'-x, y, -z+1/2'
'x+1/2, y+1/2, z'
'-x+1/2, y+1/2, -z+1/2'
'-x, -y, -z'
'x, -y, z-1/2'
'-x+1/2, -y+1/2, -z'
'x+1/2, -y+1/2, z-1/2'

loop_
_atom_site_label
_atom_site_type_symbol
_atom_site_fract_x
_atom_site_fract_y
_atom_site_fract_z
_atom_site_U_iso_or_equiv
_atom_site_adp_type
_atom_site_occupancy
_atom_site_symmetry_multiplicity
_atom_site_calc_flag
_atom_site_refinement_flags
_atom_site_disorder_assembly
_atom_site_disorder_group
C1 C 0.0000 0.4463(5) 0.2500 0.0318(12) Uani 1 2 d S . .
C2 C 0.0000 0.3090(4) 0.2500 0.0317(12) Uani 1 2 d S . .
C3 C 0.0025(3) 0.2464(3) 0.1562(3) 0.0432(10) Uani 1 1 d . . .
H3 H 0.0043 0.2891 0.0936 0.052 Uiso 1 1 calc R . .
C4 C 0.0024(3) 0.1184(4) 0.1586(3) 0.0554(12) Uani 1 1 d . . .
H4 H 0.0040 0.0750 0.0962 0.066 Uiso 1 1 calc R . .
C5 C 0.0000 0.0534(6) 0.2500 0.0568(17) Uani 1 2 d S . .
H5 H 0.0000 -0.0327 0.2500 0.068 Uiso 1 2 calc SR . .
C6 C -0.2470(3) 0.3595(4) 0.1235(3) 0.0462(10) Uani 1 1 d . . .
H6A H -0.2121 0.2897 0.1127 0.069 Uiso 1 1 calc R . .
H6B H -0.3150 0.3525 0.0725 0.069 Uiso 1 1 calc R . .
H6C H -0.2399 0.3613 0.2021 0.069 Uiso 1 1 calc R . .
C7 C -0.1982(3) 0.4994(4) -0.0555(3) 0.0456(10) Uani 1 1 d . . .
H7A H -0.1643 0.4268 -0.0629 0.068 Uiso 1 1 calc R . .
H7B H -0.1662 0.5719 -0.0668 0.068 Uiso 1 1 calc R . .
H7C H -0.2645 0.4973 -0.1125 0.068 Uiso 1 1 calc R . .
C8 C -0.2615(3) 0.6413(4) 0.1110(3) 0.0436(10) Uani 1 1 d . . .
H8A H -0.2341 0.7146 0.0937 0.065 Uiso 1 1 calc R . .
H8B H -0.2544 0.6447 0.1896 0.065 Uiso 1 1 calc R . .
H8C H -0.3297 0.6360 0.0600 0.065 Uiso 1 1 calc R . .
B1 B 0.0000 0.6310(5) 0.2500 0.0329(14) Uani 1 2 d S . .
N1 N -0.0746(2) 0.5218(2) 0.1932(2) 0.0302(7) Uani 1 1 d . . .
Si1 Si -0.19703(7) 0.50358(9) 0.09136(8) 0.0343(3) Uani 1 1 d . . .
Cl1 Cl -0.02490(7) 0.72621(9) 0.35369(8) 0.0434(3) Uani 1 1 d . . .

loop_
_atom_site_aniso_label
_atom_site_aniso_U_11
_atom_site_aniso_U_22
_atom_site_aniso_U_33
_atom_site_aniso_U_23
_atom_site_aniso_U_13
_atom_site_aniso_U_12
C1 0.035(3) 0.032(3) 0.028(3) 0.000 0.013(3) 0.000
C2 0.027(3) 0.033(3) 0.029(3) 0.000 0.006(2) 0.000
C3 0.057(3) 0.035(2) 0.035(2) -0.0059(18) 0.017(2) 0.0109(19)
C4 0.065(3) 0.043(3) 0.056(3) -0.017(2) 0.022(2) -0.005(2)
C5 0.045(4) 0.035(3) 0.074(5) 0.000 0.008(3) 0.000
C6 0.042(2) 0.050(3) 0.043(2) -0.0028(19) 0.0141(19) -0.012(2)
C7 0.045(2) 0.054(3) 0.036(2) -0.0020(19) 0.0155(19) 0.000(2)
C8 0.037(2) 0.053(3) 0.035(2) 0.0020(18) 0.0096(19) 0.0093(19)
B1 0.033(4) 0.029(3) 0.030(3) 0.000 0.006(3) 0.000
N1 0.0294(17) 0.0270(16) 0.0297(16) -0.0013(13) 0.0076(14) 0.0030(13)
Si1 0.0309(6) 0.0369(6) 0.0298(6) 0.0010(5) 0.0072(5) -0.0006(5)
Cl1 0.0543(7) 0.0384(6) 0.0419(6) -0.0071(4) 0.0243(5) 0.0001(5)

loop_
_atom_type_symbol
_atom_type_description
_atom_type_scat_dispersion_real
_atom_type_scat_dispersion_imag
_atom_type_scat_source
C C 0.0033 0.0016 'International Tables Vol C Tables 4.2.6.8 and 6.1.1.4'
H H 0.0000 0.0000 'International Tables Vol C Tables 4.2.6.8 and 6.1.1.4'
B B 0.0013 0.0007 'International Tables Vol C Tables 4.2.6.8 and 6.1.1.4'
N N 0.0061 0.0033 'International Tables Vol C Tables 4.2.6.8 and 6.1.1.4'
Si Si 0.0817 0.0704 'International Tables Vol C Tables 4.2.6.8 and 6.1.1.4'
Cl Cl 0.1484 0.1585 'International Tables Vol C Tables 4.2.6.8 and 6.1.1.4'

loop_
_geom_angle_atom_site_label_1
_geom_angle_atom_site_label_2
_geom_angle_atom_site_label_3
_geom_angle
_geom_angle_site_symmetry_1
_geom_angle_site_symmetry_3
_geom_angle_publ_flag
N1 C1 N1 104.4(4) 2 . ?
N1 C1 C2 127.8(2) 2 . ?
N1 C1 C2 127.8(2) . . ?
C3 C2 C3 121.5(5) . 2 ?
C3 C2 C1 119.2(2) . . ?
C3 C2 C1 119.2(2) 2 . ?
C4 C3 C2 118.0(4) . . ?
C4 C3 H3 121.0 . . ?
C2 C3 H3 121.0 . . ?
C5 C4 C3 122.1(4) . . ?
C5 C4 H4 119.0 . . ?
C3 C4 H4 119.0 . . ?
C4 C5 C4 118.4(6) . 2 ?
C4 C5 H5 120.8 . . ?
C4 C5 H5 120.8 2 . ?
Si1 C6 H6A 109.5 . . ?
Si1 C6 H6B 109.5 . . ?
H6A C6 H6B 109.5 . . ?
Si1 C6 H6C 109.5 . . ?
H6A C6 H6C 109.5 . . ?
H6B C6 H6C 109.5 . . ?
Si1 C7 H7A 109.5 . . ?
Si1 C7 H7B 109.5 . . ?
H7A C7 H7B 109.5 . . ?
Si1 C7 H7C 109.5 . . ?
H7A C7 H7C 109.5 . . ?
H7B C7 H7C 109.5 . . ?
Si1 C8 H8A 109.5 . . ?
Si1 C8 H8B 109.5 . . ?
H8A C8 H8B 109.5 . . ?
Si1 C8 H8C 109.5 . . ?
H8A C8 H8C 109.5 . . ?
H8B C8 H8C 109.5 . . ?
N1 B1 N1 83.5(3) . 2 ?
N1 B1 Cl1 114.11(11) . 2 ?
N1 B1 Cl1 115.52(11) 2 2 ?
N1 B1 Cl1 115.52(11) . . ?
N1 B1 Cl1 114.11(11) 2 . ?
Cl1 B1 Cl1 111.6(3) 2 . ?
C1 N1 B1 86.1(3) . . ?
C1 N1 Si1 135.7(3) . . ?
B1 N1 Si1 138.0(2) . . ?
N1 Si1 C6 109.10(16) . . ?
N1 Si1 C8 104.86(15) . . ?
C6 Si1 C8 111.34(17) . . ?
N1 Si1 C7 108.15(15) . . ?
C6 Si1 C7 111.50(17) . . ?
C8 Si1 C7 111.60(17) . . ?

loop_
_geom_bond_atom_site_label_1
_geom_bond_atom_site_label_2
_geom_bond_distance
_geom_bond_site_symmetry_2
_geom_bond_publ_flag
C1 N1 1.331(4) 2 ?
C1 N1 1.331(4) . ?
C1 C2 1.483(7) . ?
C2 C3 1.385(4) . ?
C2 C3 1.385(4) 2 ?
C3 C4 1.383(5) . ?
C3 H3 0.9300 . ?
C4 C5 1.370(5) . ?
C4 H4 0.9300 . ?
C5 C4 1.370(5) 2 ?
C5 H5 0.9300 . ?
C6 Si1 1.846(4) . ?
C6 H6A 0.9600 . ?
C6 H6B 0.9600 . ?
C6 H6C 0.9600 . ?
C7 Si1 1.860(4) . ?
C7 H7A 0.9600 . ?
C7 H7B 0.9600 . ?
C7 H7C 0.9600 . ?
C8 Si1 1.848(4) . ?
C8 H8A 0.9600 . ?
C8 H8B 0.9600 . ?
C8 H8C 0.9600 . ?
B1 N1 1.580(5) . ?
B1 N1 1.580(5) 2 ?
B1 Cl1 1.828(3) 2 ?
B1 Cl1 1.828(3) . ?
N1 Si1 1.768(3) . ?

loop_
_geom_torsion_atom_site_label_1
_geom_torsion_atom_site_label_2
_geom_torsion_atom_site_label_3
_geom_torsion_atom_site_label_4
_geom_torsion
_geom_torsion_site_symmetry_1
_geom_torsion_site_symmetry_2
_geom_torsion_site_symmetry_3
_geom_torsion_site_symmetry_4
_geom_torsion_publ_flag
N1 C1 C2 C3 -102.5(2) 2 . . . ?
N1 C1 C2 C3 77.5(2) . . . . ?
N1 C1 C2 C3 77.5(2) 2 . . 2 ?
N1 C1 C2 C3 -102.5(2) . . . 2 ?
C3 C2 C3 C4 0.0(3) 2 . . . ?
C1 C2 C3 C4 -180.0(3) . . . . ?
C2 C3 C4 C5 -0.1(5) . . . . ?
C3 C4 C5 C4 0.0(3) . . . 2 ?
N1 C1 N1 B1 0.0 2 . . . ?
C2 C1 N1 B1 180.0 . . . . ?
N1 C1 N1 Si1 175.1(3) 2 . . . ?
C2 C1 N1 Si1 -4.9(3) . . . . ?
N1 B1 N1 C1 0.0 2 . . . ?
Cl1 B1 N1 C1 115.1(2) 2 . . . ?
Cl1 B1 N1 C1 -113.6(2) . . . . ?
N1 B1 N1 Si1 -174.9(3) 2 . . . ?
Cl1 B1 N1 Si1 -59.8(3) 2 . . . ?
Cl1 B1 N1 Si1 71.5(3) . . . . ?
C1 N1 Si1 C6 34.7(3) . . . . ?
B1 N1 Si1 C6 -152.6(2) . . . . ?
C1 N1 Si1 C8 154.1(2) . . . . ?
B1 N1 Si1 C8 -33.3(3) . . . . ?
C1 N1 Si1 C7 -86.7(3) . . . . ?
B1 N1 Si1 C7 85.9(3) . . . . ?
